data_7055059
loop_
_publ_author_name
'Pavan Kumar, Chottanahalli S.'
'Harsha, Kachigere B.'
'Sandhya, Nagarakere C.'
'Ramesha, Ajjalli B.'
'Mantelingu, Kempegowda'
'Rangappa, Kanchugarakoppal S.'

_publ_section_title
;
 Highly diastereoselective synthesis of polycyclic amines via redox
 neutral C--H functionalization
;
_journal_issue 11
_journal_name_full 'New J. Chem.'
_journal_page_first 8397
_journal_paper_doi 10.1039/C5NJ01706H
_journal_volume 39
_journal_year 2015
_chemical_formula_sum 'C30 H26 Br Cl N2 O3'
_chemical_formula_weight 577.89
_chemical_name_systematic
; 
 ? 
;
_space_group_IT_number 2
_symmetry_space_group_name_Hall '-P 1'
_symmetry_space_group_name_H-M 'P -1'
_atom_sites_solution_hydrogens geom
_atom_sites_solution_primary direct
_atom_sites_solution_secondary difmap
_audit_creation_method SHELXL-97
_audit_update_record
;
2015-03-16 deposited with the CCDC.
2015-08-13 downloaded from the CCDC.
;
_cell_angle_alpha 87.764(2)
_cell_angle_beta 70.878(2)
_cell_angle_gamma 65.624(2)
_cell_formula_units_Z 2
_cell_length_a 9.5848(7)
_cell_length_b 11.0031(8)
_cell_length_c 14.0353(11)
_cell_measurement_temperature 296(2)
_cell_volume 1265.88(17)
_computing_structure_refinement 'SHELXL-97 (Sheldrick, 1997)'
_computing_structure_solution 'SHELXS-97 (Sheldrick, 1990)'
_diffrn_ambient_temperature 296(2)
_diffrn_measured_fraction_theta_full 0.981
_diffrn_measured_fraction_theta_max 0.981
_diffrn_radiation_monochromator graphite
_diffrn_radiation_source 'fine-focus sealed tube'
_diffrn_radiation_type CuK\a
_diffrn_radiation_wavelength 1.54178
_diffrn_reflns_av_R_equivalents 0.0313
_diffrn_reflns_av_sigmaI/netI 0.0321
_diffrn_reflns_limit_h_max 11
_diffrn_reflns_limit_h_min -11
_diffrn_reflns_limit_k_max 12
_diffrn_reflns_limit_k_min -12
_diffrn_reflns_limit_l_max 16
_diffrn_reflns_limit_l_min -16
_diffrn_reflns_number 14548
_diffrn_reflns_theta_full 64.51
_diffrn_reflns_theta_max 64.51
_diffrn_reflns_theta_min 6.72
_exptl_absorpt_coefficient_mu 3.478
_exptl_absorpt_correction_T_max 0.4768
_exptl_absorpt_correction_T_min 0.4536
_exptl_crystal_density_diffrn 1.516
_exptl_crystal_density_method 'not measured'
_exptl_crystal_F_000 592
_exptl_crystal_size_max 0.27
_exptl_crystal_size_mid 0.26
_exptl_crystal_size_min 0.25
_refine_diff_density_max 0.376
_refine_diff_density_min -0.584
_refine_diff_density_rms 0.097
_refine_ls_extinction_method none
_refine_ls_goodness_of_fit_ref 1.103
_refine_ls_hydrogen_treatment mixed
_refine_ls_matrix_type full
_refine_ls_number_parameters 335
_refine_ls_number_reflns 4174
_refine_ls_number_restraints 0
_refine_ls_restrained_S_all 1.103
_refine_ls_R_factor_all 0.0335
_refine_ls_R_factor_gt 0.0331
_refine_ls_shift/su_max 0.001
_refine_ls_shift/su_mean 0.000
_refine_ls_structure_factor_coef Fsqd
_refine_ls_weighting_details 'calc w=1/[\s^2^(Fo^2^)+(0.0555P)^2^+0.9606P] where P=(Fo^2^+2Fc^2^)/3'
_refine_ls_weighting_scheme calc
_refine_ls_wR_factor_gt 0.0959
_refine_ls_wR_factor_ref 0.0965
_reflns_number_gt 4104
_reflns_number_total 4174
_reflns_threshold_expression >2sigma(I)
_cod_data_source_file c5nj01706h8.cif
_cod_data_source_block kmh23
_cod_depositor_comments 'Adding full bibliography for 7055058--7055060.cif.'
_cod_original_cell_volume 1265.88(16)
_cod_database_code 7055059

loop_
_symmetry_equiv_pos_as_xyz
'x, y, z'
'-x, -y, -z'

loop_
_atom_site_label
_atom_site_type_symbol
_atom_site_fract_x
_atom_site_fract_y
_atom_site_fract_z
_atom_site_U_iso_or_equiv
_atom_site_adp_type
_atom_site_occupancy
_atom_site_symmetry_multiplicity
_atom_site_calc_flag
_atom_site_refinement_flags
Br1 Br 1.16520(3) 0.20005(2) 0.213970(16) 0.02859(12) Uani 1 1 d .
C2 C 1.1650(3) 0.2284(2) 0.34697(17) 0.0187(4) Uani 1 1 d .
C3 C 1.3122(3) 0.1965(2) 0.36103(17) 0.0208(5) Uani 1 1 d .
H3 H 1.4099 0.1565 0.3071 0.025 Uiso 1 1 calc R
C4 C 1.3124(3) 0.2247(2) 0.45568(18) 0.0210(5) Uani 1 1 d .
H4 H 1.4108 0.2034 0.4656 0.025 Uiso 1 1 calc R
C5 C 1.1668(3) 0.2848(2) 0.53666(17) 0.0173(4) Uani 1 1 d .
O6 O 1.18087(18) 0.31525(16) 0.62575(11) 0.0212(3) Uani 1 1 d .
C7 C 1.0336(3) 0.3956(2) 0.70766(16) 0.0165(4) Uani 1 1 d .
H7A H 0.9965 0.4895 0.6962 0.020 Uiso 1 1 calc R
H7B H 1.0540 0.3865 0.7715 0.020 Uiso 1 1 calc R
C8 C 0.9053(2) 0.3471(2) 0.71155(15) 0.0134(4) Uani 1 1 d .
H8 H 0.9505 0.2500 0.7155 0.016 Uiso 1 1 calc R
C9 C 0.7354(2) 0.41196(19) 0.79267(15) 0.0118(4) Uani 1 1 d .
H9 H 0.7095 0.5056 0.8115 0.014 Uiso 1 1 calc R
C10 C 0.6191(2) 0.40805(19) 0.73287(14) 0.0109(4) Uani 1 1 d .
C11 C 0.5069(2) 0.34322(19) 0.78330(14) 0.0114(4) Uani 1 1 d .
N12 N 0.3837(2) 0.39384(17) 0.87573(12) 0.0124(3) Uani 1 1 d .
H12 H 0.3663 0.4599 0.9155 0.015 Uiso 1 1 calc R
C13 C 0.2930(2) 0.3202(2) 0.89335(15) 0.0128(4) Uani 1 1 d .
C14 C 0.1562(3) 0.3329(2) 0.97551(16) 0.0164(4) Uani 1 1 d .
H14 H 0.1141 0.3967 1.0310 0.020 Uiso 1 1 calc R
C15 C 0.0852(3) 0.2471(2) 0.97160(17) 0.0182(4) Uani 1 1 d .
H15 H -0.0067 0.2536 1.0253 0.022 Uiso 1 1 calc R
C16 C 0.1495(3) 0.1502(2) 0.88785(17) 0.0175(4) Uani 1 1 d .
H16 H 0.0985 0.0947 0.8867 0.021 Uiso 1 1 calc R
C17 C 0.2874(3) 0.1360(2) 0.80713(16) 0.0152(4) Uani 1 1 d .
H17 H 0.3298 0.0708 0.7526 0.018 Uiso 1 1 calc R
C18 C 0.3621(2) 0.2214(2) 0.80887(15) 0.0124(4) Uani 1 1 d .
C19 C 0.5000(2) 0.2381(2) 0.74033(15) 0.0124(4) Uani 1 1 d .
C20 C 0.6239(2) 0.1629(2) 0.64098(15) 0.0139(4) Uani 1 1 d .
H20A H 0.5801 0.1933 0.5867 0.017 Uiso 1 1 calc R
H20B H 0.6518 0.0676 0.6423 0.017 Uiso 1 1 calc R
C21 C 0.7758(2) 0.18807(19) 0.62259(15) 0.0131(4) Uani 1 1 d .
H21A H 0.8265 0.1482 0.6725 0.016 Uiso 1 1 calc R
H21B H 0.8540 0.1466 0.5557 0.016 Uiso 1 1 calc R
N22 N 0.7294(2) 0.33475(16) 0.63035(12) 0.0111(3) Uani 1 1 d .
C23 C 0.8656(2) 0.3730(2) 0.61401(15) 0.0125(4) Uani 1 1 d .
H23 H 0.8222 0.4703 0.6111 0.015 Uiso 1 1 calc R
C24 C 1.0185(3) 0.31024(19) 0.52368(15) 0.0136(4) Uani 1 1 d .
C25 C 1.0193(3) 0.2839(2) 0.42704(16) 0.0158(4) Uani 1 1 d .
H25 H 0.9217 0.3038 0.4165 0.019 Uiso 1 1 calc R
C26 C 0.5069(2) 0.55033(19) 0.71749(15) 0.0115(4) Uani 1 1 d .
C27 C 0.4647(2) 0.5651(2) 0.63000(16) 0.0142(4) Uani 1 1 d .
H27 H 0.5109 0.4916 0.5814 0.017 Uiso 1 1 calc R
C28 C 0.3553(3) 0.6873(2) 0.61423(16) 0.0158(4) Uani 1 1 d .
H28 H 0.3295 0.6963 0.5552 0.019 Uiso 1 1 calc R
C29 C 0.2850(2) 0.7960(2) 0.68779(16) 0.0151(4) Uani 1 1 d .
C30 C 0.3209(3) 0.7831(2) 0.77626(16) 0.0156(4) Uani 1 1 d .
H30 H 0.2711 0.8559 0.8259 0.019 Uiso 1 1 calc R
C31 C 0.4326(2) 0.6598(2) 0.79063(15) 0.0138(4) Uani 1 1 d .
H31 H 0.4575 0.6511 0.8500 0.017 Uiso 1 1 calc R
Cl32 Cl 0.15066(7) 0.95033(5) 0.66685(4) 0.02414(15) Uani 1 1 d .
C33 C 0.7242(2) 0.3388(2) 0.88655(15) 0.0120(4) Uani 1 1 d .
O34 O 0.67923(18) 0.39149(14) 0.97178(10) 0.0176(3) Uani 1 1 d .
O35 O 0.77242(18) 0.20800(14) 0.86345(10) 0.0149(3) Uani 1 1 d .
C36 C 0.7639(3) 0.1245(2) 0.94631(16) 0.0163(4) Uani 1 1 d .
H36A H 0.7874 0.1578 0.9995 0.020 Uiso 1 1 calc R
H36B H 0.8455 0.0332 0.9218 0.020 Uiso 1 1 calc R
C37 C 0.5975(3) 0.1251(2) 0.98903(17) 0.0215(5) Uani 1 1 d .
H37A H 0.5176 0.2143 1.0178 0.032 Uiso 1 1 calc R
H37B H 0.5965 0.0654 1.0407 0.032 Uiso 1 1 calc R
H37C H 0.5722 0.0958 0.9358 0.032 Uiso 1 1 calc R

loop_
_atom_site_aniso_label
_atom_site_aniso_U_11
_atom_site_aniso_U_22
_atom_site_aniso_U_33
_atom_site_aniso_U_23
_atom_site_aniso_U_13
_atom_site_aniso_U_12
Br1 0.03081(18) 0.03495(18) 0.01481(16) -0.00526(11) -0.00040(11) -0.01403(13)
C2 0.0227(12) 0.0129(10) 0.0177(10) 0.0009(8) -0.0026(9) -0.0083(9)
C3 0.0167(11) 0.0147(10) 0.0242(12) -0.0003(9) 0.0015(9) -0.0066(9)
C4 0.0138(10) 0.0217(11) 0.0277(12) 0.0054(9) -0.0061(9) -0.0085(9)
C5 0.0205(11) 0.0153(10) 0.0198(11) 0.0068(8) -0.0086(9) -0.0102(9)
O6 0.0153(8) 0.0323(9) 0.0193(8) 0.0032(6) -0.0071(6) -0.0121(7)
C7 0.0165(10) 0.0181(10) 0.0173(10) 0.0041(8) -0.0076(8) -0.0085(9)
C8 0.0154(10) 0.0114(9) 0.0150(10) 0.0030(8) -0.0073(8) -0.0057(8)
C9 0.0148(10) 0.0097(9) 0.0137(10) 0.0024(7) -0.0075(8) -0.0058(8)
C10 0.0129(10) 0.0103(9) 0.0107(9) 0.0016(7) -0.0061(8) -0.0044(8)
C11 0.0115(10) 0.0108(9) 0.0116(9) 0.0029(7) -0.0065(8) -0.0026(8)
N12 0.0150(9) 0.0113(8) 0.0115(8) -0.0005(6) -0.0043(7) -0.0061(7)
C13 0.0123(10) 0.0122(9) 0.0163(10) 0.0043(8) -0.0091(8) -0.0044(8)
C14 0.0156(10) 0.0147(10) 0.0170(10) 0.0025(8) -0.0063(8) -0.0040(8)
C15 0.0136(10) 0.0187(11) 0.0214(11) 0.0066(8) -0.0053(9) -0.0068(9)
C16 0.0150(10) 0.0143(10) 0.0262(11) 0.0056(8) -0.0094(9) -0.0076(9)
C17 0.0157(10) 0.0112(9) 0.0205(10) 0.0025(8) -0.0098(9) -0.0047(8)
C18 0.0126(10) 0.0114(9) 0.0147(10) 0.0035(7) -0.0076(8) -0.0044(8)
C19 0.0134(10) 0.0110(9) 0.0145(10) 0.0024(8) -0.0079(8) -0.0044(8)
C20 0.0158(10) 0.0116(9) 0.0152(10) -0.0000(8) -0.0056(8) -0.0062(8)
C21 0.0144(10) 0.0100(10) 0.0146(10) -0.0000(7) -0.0054(8) -0.0044(8)
N22 0.0113(8) 0.0092(8) 0.0120(8) -0.0000(6) -0.0035(7) -0.0041(7)
C23 0.0142(10) 0.0111(9) 0.0145(10) 0.0031(7) -0.0067(8) -0.0062(8)
C24 0.0159(10) 0.0098(9) 0.0158(10) 0.0053(8) -0.0052(8) -0.0065(8)
C25 0.0177(11) 0.0149(10) 0.0160(10) 0.0029(8) -0.0059(9) -0.0079(9)
C26 0.0102(9) 0.0114(10) 0.0131(9) 0.0021(7) -0.0035(8) -0.0053(8)
C27 0.0139(10) 0.0116(10) 0.0156(10) -0.0008(8) -0.0063(8) -0.0030(8)
C28 0.0161(10) 0.0171(10) 0.0157(10) 0.0031(8) -0.0084(8) -0.0062(9)
C29 0.0117(10) 0.0111(10) 0.0216(11) 0.0042(8) -0.0071(8) -0.0033(8)
C30 0.0173(10) 0.0108(9) 0.0165(10) -0.0015(8) -0.0041(8) -0.0051(8)
C31 0.0168(10) 0.0138(10) 0.0128(10) 0.0026(8) -0.0068(8) -0.0070(8)
Cl32 0.0266(3) 0.0120(3) 0.0324(3) 0.0027(2) -0.0189(2) -0.0002(2)
C33 0.0107(9) 0.0133(9) 0.0146(10) 0.0018(8) -0.0070(8) -0.0054(8)
O34 0.0229(8) 0.0175(7) 0.0131(7) 0.0001(6) -0.0065(6) -0.0088(6)
O35 0.0211(8) 0.0123(7) 0.0129(7) 0.0042(5) -0.0073(6) -0.0076(6)
C36 0.0217(11) 0.0143(10) 0.0152(10) 0.0073(8) -0.0093(9) -0.0080(9)
C37 0.0233(12) 0.0252(12) 0.0235(11) 0.0116(9) -0.0123(9) -0.0149(10)

loop_
_atom_type_symbol
_atom_type_description
_atom_type_scat_dispersion_real
_atom_type_scat_dispersion_imag
_atom_type_scat_source
C C 0.0181 0.0091 'International Tables Vol C Tables 4.2.6.8 and 6.1.1.4'
N N 0.0311 0.0180 'International Tables Vol C Tables 4.2.6.8 and 6.1.1.4'
O O 0.0492 0.0322 'International Tables Vol C Tables 4.2.6.8 and 6.1.1.4'
Br Br -0.6763 1.2805 'International Tables Vol C Tables 4.2.6.8 and 6.1.1.4'
Cl Cl 0.3639 0.7018 'International Tables Vol C Tables 4.2.6.8 and 6.1.1.4'
H H 0.0000 0.0000 'International Tables Vol C Tables 4.2.6.8 and 6.1.1.4'

loop_
_geom_angle_atom_site_label_1
_geom_angle_atom_site_label_2
_geom_angle_atom_site_label_3
_geom_angle
C25 C2 C3 121.0(2)
C25 C2 Br1 120.01(17)
C3 C2 Br1 118.95(17)
C4 C3 C2 119.3(2)
C4 C3 H3 120.3
C2 C3 H3 120.3
C3 C4 C5 120.7(2)
C3 C4 H4 119.7
C5 C4 H4 119.7
O6 C5 C4 115.67(19)
O6 C5 C24 124.4(2)
C4 C5 C24 119.9(2)
C5 O6 C7 118.03(16)
O6 C7 C8 108.07(17)
O6 C7 H7A 110.1
C8 C7 H7A 110.1
O6 C7 H7B 110.1
C8 C7 H7B 110.1
H7A C7 H7B 108.4
C7 C8 C23 109.03(16)
C7 C8 C9 120.24(17)
C23 C8 C9 101.80(16)
C7 C8 H8 108.4
C23 C8 H8 108.4
C9 C8 H8 108.4
C33 C9 C8 111.98(16)
C33 C9 C10 114.35(15)
C8 C9 C10 102.51(15)
C33 C9 H9 109.3
C8 C9 H9 109.3
C10 C9 H9 109.3
N22 C10 C11 109.88(16)
N22 C10 C26 107.57(15)
C11 C10 C26 105.35(15)
N22 C10 C9 106.39(15)
C11 C10 C9 115.43(15)
C26 C10 C9 112.01(15)
C19 C11 N12 110.83(17)
C19 C11 C10 125.37(18)
N12 C11 C10 123.40(17)
C11 N12 C13 108.13(16)
C11 N12 H12 125.9
C13 N12 H12 125.9
N12 C13 C14 129.87(19)
N12 C13 C18 107.78(17)
C14 C13 C18 122.35(19)
C15 C14 C13 117.6(2)
C15 C14 H14 121.2
C13 C14 H14 121.2
C14 C15 C16 121.1(2)
C14 C15 H15 119.4
C16 C15 H15 119.4
C17 C16 C15 121.2(2)
C17 C16 H16 119.4
C15 C16 H16 119.4
C16 C17 C18 119.00(19)
C16 C17 H17 120.5
C18 C17 H17 120.5
C17 C18 C13 118.72(19)
C17 C18 C19 134.58(19)
C13 C18 C19 106.68(17)
C11 C19 C18 106.57(18)
C11 C19 C20 121.23(18)
C18 C19 C20 132.19(18)
C19 C20 C21 108.48(16)
C19 C20 H20A 110.0
C21 C20 H20A 110.0
C19 C20 H20B 110.0
C21 C20 H20B 110.0
H20A C20 H20B 108.4
N22 C21 C20 109.64(16)
N22 C21 H21A 109.7
C20 C21 H21A 109.7
N22 C21 H21B 109.7
C20 C21 H21B 109.7
H21A C21 H21B 108.2
C23 N22 C21 115.14(15)
C23 N22 C10 100.67(14)
C21 N22 C10 114.62(15)
N22 C23 C24 120.64(17)
N22 C23 C8 104.31(15)
C24 C23 C8 110.13(16)
N22 C23 H23 107.0
C24 C23 H23 107.0
C8 C23 H23 107.0
C25 C24 C5 118.84(19)
C25 C24 C23 123.36(19)
C5 C24 C23 117.67(18)
C2 C25 C24 120.1(2)
C2 C25 H25 120.0
C24 C25 H25 120.0
C31 C26 C27 118.56(18)
C31 C26 C10 123.30(17)
C27 C26 C10 117.75(17)
C28 C27 C26 121.25(19)
C28 C27 H27 119.4
C26 C27 H27 119.4
C27 C28 C29 119.01(19)
C27 C28 H28 120.5
C29 C28 H28 120.5
C30 C29 C28 120.90(18)
C30 C29 Cl32 120.10(16)
C28 C29 Cl32 118.99(16)
C29 C30 C31 119.46(19)
C29 C30 H30 120.3
C31 C30 H30 120.3
C26 C31 C30 120.78(19)
C26 C31 H31 119.6
C30 C31 H31 119.6
O34 C33 O35 123.99(18)
O34 C33 C9 124.55(18)
O35 C33 C9 111.45(16)
C33 O35 C36 118.01(15)
O35 C36 C37 110.88(16)
O35 C36 H36A 109.5
C37 C36 H36A 109.5
O35 C36 H36B 109.5
C37 C36 H36B 109.5
H36A C36 H36B 108.1
C36 C37 H37A 109.5
C36 C37 H37B 109.5
H37A C37 H37B 109.5
C36 C37 H37C 109.5
H37A C37 H37C 109.5
H37B C37 H37C 109.5

loop_
_geom_bond_atom_site_label_1
_geom_bond_atom_site_label_2
_geom_bond_distance
Br1 C2 1.904(2)
C2 C25 1.381(3)
C2 C3 1.387(3)
C3 C4 1.376(3)
C3 H3 0.9300
C4 C5 1.390(3)
C4 H4 0.9300
C5 O6 1.369(3)
C5 C24 1.403(3)
O6 C7 1.443(3)
C7 C8 1.516(3)
C7 H7A 0.9700
C7 H7B 0.9700
C8 C23 1.523(3)
C8 C9 1.532(3)
C8 H8 0.9800
C9 C33 1.514(3)
C9 C10 1.614(3)
C9 H9 0.9800
C10 N22 1.493(3)
C10 C11 1.504(3)
C10 C26 1.546(3)
C11 C19 1.360(3)
C11 N12 1.378(3)
N12 C13 1.378(3)
N12 H12 0.8600
C13 C14 1.392(3)
C13 C18 1.420(3)
C14 C15 1.385(3)
C14 H14 0.9300
C15 C16 1.406(3)
C15 H15 0.9300
C16 C17 1.384(3)
C16 H16 0.9300
C17 C18 1.402(3)
C17 H17 0.9300
C18 C19 1.435(3)
C19 C20 1.495(3)
C20 C21 1.532(3)
C20 H20A 0.9700
C20 H20B 0.9700
C21 N22 1.484(2)
C21 H21A 0.9700
C21 H21B 0.9700
N22 C23 1.478(3)
C23 C24 1.499(3)
C23 H23 0.9800
C24 C25 1.395(3)
C25 H25 0.9300
C26 C31 1.387(3)
C26 C27 1.397(3)
C27 C28 1.386(3)
C27 H27 0.9300
C28 C29 1.387(3)
C28 H28 0.9300
C29 C30 1.381(3)
C29 Cl32 1.741(2)
C30 C31 1.395(3)
C30 H30 0.9300
C31 H31 0.9300
C33 O34 1.209(3)
C33 O35 1.334(2)
O35 C36 1.456(2)
C36 C37 1.506(3)
C36 H36A 0.9700
C36 H36B 0.9700
C37 H37A 0.9600
C37 H37B 0.9600
C37 H37C 0.9600
